data_4127250
loop_
_publ_author_name
'Liu, Yizhen'
'Su, Bo'
'Dong, Weishi'
'Li, Zhen Hua'
'Wang, Huadong'

_publ_section_title
;
 Structural Characterization of a Boron(III)
 \h<sup>2</sup>-\s-Silane-Complex.
;
_journal_issue 20
_journal_name_full 'Journal of the American Chemical Society'
_journal_page_first 8358
_journal_page_last 8363
_journal_paper_doi 10.1021/jacs.9b03213
_journal_volume 141
_journal_year 2019
_chemical_formula_sum 'C40.67 H22.33 B12 F20 N4'
_chemical_formula_weight 1076.77
_space_group_crystal_system orthorhombic
_space_group_IT_number 29
_space_group_name_Hall 'P 2c -2ac'
_space_group_name_H-M_alt 'P c a 21'
_symmetry_space_group_name_Hall 'P 2c -2ac'
_symmetry_space_group_name_H-M 'P c a 21'
_atom_sites_solution_hydrogens mixed
_audit_creation_method SHELXL-2018/3
_cell_angle_alpha 90
_cell_angle_beta 90
_cell_angle_gamma 90
_cell_formula_units_Z 8
_cell_length_a 19.568(3)
_cell_length_b 13.4660(19)
_cell_length_c 36.178(5)
_cell_measurement_reflns_used 5197
_cell_measurement_temperature 296(2)
_cell_measurement_theta_max 27.16
_cell_measurement_theta_min 2.37
_cell_volume 9533(2)
_computing_cell_refinement 'Bruker SAINT'
_computing_data_collection 'Bruker APEX2'
_computing_data_reduction 'Bruker SAINT'
_computing_molecular_graphics 'Bruker SHELXTL'
_computing_publication_material 'Bruker SHELXTL'
_computing_structure_refinement 'SHELXL-2018/3 (Sheldrick, 2018)'
_computing_structure_solution 'SHELXS-97 (Sheldrick, 2008)'
_diffrn_ambient_temperature 296(2)
_diffrn_measured_fraction_theta_full 0.999
_diffrn_measured_fraction_theta_max 0.999
_diffrn_measurement_device_type 'Bruker APEX-II CCD'
_diffrn_measurement_method '\f and \w scans'
_diffrn_radiation_type MoK\a
_diffrn_radiation_wavelength 0.71073
_diffrn_reflns_av_R_equivalents 0.1050
_diffrn_reflns_av_unetI/netI 0.0985
_diffrn_reflns_Laue_measured_fraction_full 0.999
_diffrn_reflns_Laue_measured_fraction_max 0.999
_diffrn_reflns_limit_h_max 23
_diffrn_reflns_limit_h_min -24
_diffrn_reflns_limit_k_max 16
_diffrn_reflns_limit_k_min -14
_diffrn_reflns_limit_l_max 44
_diffrn_reflns_limit_l_min -34
_diffrn_reflns_number 47824
_diffrn_reflns_point_group_measured_fraction_full 0.908
_diffrn_reflns_point_group_measured_fraction_max 0.905
_diffrn_reflns_theta_full 25.242
_diffrn_reflns_theta_max 25.999
_diffrn_reflns_theta_min 1.836
_exptl_absorpt_coefficient_mu 0.140
_exptl_absorpt_correction_T_max 0.9422
_exptl_absorpt_correction_T_min 0.7305
_exptl_absorpt_correction_type multi-scan
_exptl_absorpt_process_details sadabs
_exptl_crystal_colour colourless
_exptl_crystal_density_diffrn 1.501
_exptl_crystal_description Block
_exptl_crystal_F_000 4275
_exptl_crystal_size_max 0.44
_exptl_crystal_size_mid 0.38
_exptl_crystal_size_min 0.34
_refine_diff_density_max 0.552
_refine_diff_density_min -0.295
_refine_diff_density_rms 0.074
_refine_ls_abs_structure_details
; 
 Refined as an inversion twin. 
;
_refine_ls_abs_structure_Flack 0.0(8)
_refine_ls_extinction_method none
_refine_ls_goodness_of_fit_ref 0.932
_refine_ls_hydrogen_treatment mixed
_refine_ls_matrix_type full
_refine_ls_number_parameters 1402
_refine_ls_number_reflns 16965
_refine_ls_number_restraints 1
_refine_ls_restrained_S_all 0.932
_refine_ls_R_factor_all 0.1082
_refine_ls_R_factor_gt 0.0623
_refine_ls_shift/su_max 0.029
_refine_ls_shift/su_mean 0.001
_refine_ls_structure_factor_coef Fsqd
_refine_ls_weighting_details 'w=1/[\s^2^(Fo^2^)+(0.1168P)^2^+0.7762P] where P=(Fo^2^+2Fc^2^)/3'
_refine_ls_weighting_scheme calc
_refine_ls_wR_factor_gt 0.1549
_refine_ls_wR_factor_ref 0.1840
_reflns_Friedel_coverage 0.781
_reflns_Friedel_fraction_full 0.814
_reflns_Friedel_fraction_max 0.808
_reflns_number_gt 10896
_reflns_number_total 16965
_reflns_threshold_expression 'I > 2\s(I)'
_cod_data_source_file ja9b03213_si_004.cif
_cod_data_source_block 5
_cod_depositor_comments
;
The following automatic conversions were performed:

'_exptl_absorpt_correction_type' value 'MULTI-SCAN' changed to
'multi-scan' according to
/home/data/users/saulius/crontab/automatic-downloads/rss-feeds/ACS/lib/dictionaries/cif_core.dic
dictionary named 'cif_core.dic' version 2.4.2 from 2011-04-26.

Automatic conversion script
Id: cif_fix_values 4973 2017-02-22 13:04:09Z antanas 

 Adding full bibliography for 4127250--4127252.cif.
;
_cod_database_code 4127250
_shelx_shelxl_version_number 2018/3
_shelx_space_group_comment
; 
The symmetry employed for this shelxl refinement is uniquely defined 
by the following loop, which should always be used as a source of 
symmetry information in preference to the above space-group names. 
They are only intended as comments. 
;

loop_
_space_group_symop_operation_xyz
'x, y, z'
'-x, -y, z+1/2'
'x+1/2, -y, z'
'-x+1/2, y, z+1/2'

loop_
_atom_site_label
_atom_site_type_symbol
_atom_site_fract_x
_atom_site_fract_y
_atom_site_fract_z
_atom_site_U_iso_or_equiv
_atom_site_adp_type
_atom_site_occupancy
_atom_site_site_symmetry_order
_atom_site_calc_flag
_atom_site_refinement_flags_posn
_atom_site_refinement_flags_adp
_atom_site_refinement_flags_occupancy
B1 B 0.2504(5) -0.0137(6) 0.3639(3) 0.038(2) Uani 1 1 d . . .
C1 C 0.2385(6) -0.1076(7) 0.3528(4) 0.054(3) Uani 0.75 1 d . . P
H1 H 0.2385(6) -0.1076(7) 0.3528(4) 0.054(3) Uani 0.25 1 d . . P
N1 N 0.1900(3) 0.0928(4) 0.41813(18) 0.0298(13) Uani 1 1 d . . .
N2 N 0.1746(3) -0.0650(4) 0.4227(2) 0.0412(17) Uani 1 1 d . . .
N3 N 0.2188(3) 0.0508(4) 0.33159(18) 0.0360(14) Uani 1 1 d . . .
N4 N 0.1311(3) 0.1857(5) 0.2393(2) 0.0500(17) Uani 1 1 d . . .
C3 C 0.3340(5) -0.0027(5) 0.3706(3) 0.042(2) Uani 1 1 d . . .
C4 C 0.3767(4) -0.1017(6) 0.3533(3) 0.053(2) Uani 1 1 d . . .
C5 C 0.2068(4) 0.0055(5) 0.4022(3) 0.0319(19) Uani 1 1 d . . .
C6 C 0.1475(4) 0.0783(6) 0.4489(2) 0.0415(19) Uani 1 1 d . . .
C7 C 0.1387(4) -0.0204(6) 0.4517(2) 0.0400(19) Uani 1 1 d . . .
C8 C 0.2125(4) 0.1891(5) 0.4051(3) 0.0455(19) Uani 1 1 d . . .
H8A H 0.255757 0.182405 0.392874 0.068 Uiso 1 1 calc R U .
H8B H 0.217097 0.233514 0.425715 0.068 Uiso 1 1 calc R U .
H8C H 0.179426 0.215331 0.388075 0.068 Uiso 1 1 calc R U .
C9 C 0.1217(5) 0.1636(6) 0.4710(3) 0.058(2) Uani 1 1 d . . .
H9A H 0.097621 0.139280 0.492250 0.087 Uiso 1 1 calc R U .
H9B H 0.091381 0.202820 0.456099 0.087 Uiso 1 1 calc R U .
H9C H 0.159553 0.203774 0.478858 0.087 Uiso 1 1 calc R U .
C10 C 0.0991(5) -0.0782(7) 0.4804(3) 0.063(3) Uani 1 1 d . . .
H10A H 0.127681 -0.129453 0.490500 0.094 Uiso 1 1 calc R U .
H10B H 0.059558 -0.107620 0.469192 0.094 Uiso 1 1 calc R U .
H10C H 0.085016 -0.034184 0.499867 0.094 Uiso 1 1 calc R U .
C11 C 0.1731(5) -0.1739(5) 0.4170(3) 0.067(3) Uani 1 1 d . . .
H11A H 0.189087 -0.189031 0.392522 0.101 Uiso 1 1 calc R U .
H11B H 0.127109 -0.197593 0.419795 0.101 Uiso 1 1 calc R U .
H11C H 0.202042 -0.205527 0.434841 0.101 Uiso 1 1 calc R U .
C12 C 0.1596(4) 0.0181(6) 0.3170(3) 0.0398(19) Uani 1 1 d . . .
H12 H 0.138955 -0.037158 0.327625 0.048 Uiso 1 1 calc R U .
C13 C 0.1285(4) 0.0611(6) 0.2875(2) 0.0430(18) Uani 1 1 d . . .
H13 H 0.087481 0.035249 0.278788 0.052 Uiso 1 1 calc R U .
C14 C 0.1574(3) 0.1444(5) 0.2701(2) 0.0387(17) Uani 1 1 d . . .
C15 C 0.2178(3) 0.1805(5) 0.2870(2) 0.0381(18) Uani 1 1 d . . .
H15 H 0.238764 0.237221 0.277783 0.046 Uiso 1 1 calc R U .
C16 C 0.2456(4) 0.1329(5) 0.3169(2) 0.0421(19) Uani 1 1 d . . .
H16 H 0.284986 0.159095 0.327428 0.051 Uiso 1 1 calc R U .
C17 C 0.0674(5) 0.1524(8) 0.2231(3) 0.079(3) Uani 1 1 d . . .
H17A H 0.060912 0.083133 0.228391 0.118 Uiso 1 1 calc R U .
H17B H 0.068815 0.162079 0.196832 0.118 Uiso 1 1 calc R U .
H17C H 0.030197 0.189820 0.233367 0.118 Uiso 1 1 calc R U .
C18 C 0.1637(5) 0.2699(8) 0.2220(4) 0.080(3) Uani 1 1 d . . .
H18A H 0.156226 0.328107 0.236793 0.121 Uiso 1 1 calc R U .
H18B H 0.144529 0.279892 0.197862 0.121 Uiso 1 1 calc R U .
H18C H 0.211828 0.257692 0.219872 0.121 Uiso 1 1 calc R U .
B3 B 0.3877(5) 0.0121(6) 0.3331(3) 0.033(2) Uani 1 1 d . . .
B4 B 0.3890(5) 0.0976(7) 0.3698(3) 0.040(2) Uani 1 1 d . . .
B5 B 0.3728(5) 0.0341(8) 0.4112(3) 0.050(2) Uani 1 1 d . . .
B6 B 0.3638(5) -0.0933(8) 0.4000(3) 0.059(3) Uani 1 1 d . . .
B7 B 0.4429(6) -0.1364(9) 0.3806(4) 0.072(4) Uani 1 1 d . . .
B8 B 0.4587(5) -0.0711(8) 0.3394(3) 0.052(3) Uani 1 1 d . . .
B9 B 0.4670(5) 0.0554(8) 0.3505(3) 0.047(2) Uani 1 1 d . . .
B10 B 0.4588(5) 0.0705(9) 0.3998(3) 0.061(3) Uani 1 1 d . . .
B11 B 0.4430(6) -0.0506(10) 0.4189(4) 0.072(4) Uani 1 1 d . . .
B12 B 0.4999(5) -0.0356(9) 0.3810(3) 0.060(3) Uani 1 1 d . . .
B2 B 0.4948(5) 0.4747(6) 0.5414(3) 0.037(2) Uani 1 1 d . . .
C2 C 0.4807(6) 0.3854(8) 0.5574(4) 0.039(3) Uani 0.6 1 d . . P
H2 H 0.4807(6) 0.3854(8) 0.5574(4) 0.039(3) Uani 0.4 1 d . . P
N5 N 0.4347(3) 0.5677(4) 0.4840(2) 0.0359(15) Uani 1 1 d . . .
N6 N 0.4186(3) 0.4109(4) 0.4854(2) 0.0400(16) Uani 1 1 d . . .
N7 N 0.4646(3) 0.5482(4) 0.57193(17) 0.0319(13) Uani 1 1 d . . .
N8 N 0.3837(3) 0.6955(5) 0.6630(2) 0.0500(17) Uani 1 1 d . . .
C19 C 0.5790(4) 0.4846(5) 0.5338(2) 0.0296(17) Uani 1 1 d . . .
C20 C 0.6214(4) 0.3864(5) 0.5516(3) 0.046(2) Uani 1 1 d . . .
C21 C 0.4498(4) 0.4854(5) 0.5035(3) 0.0332(18) Uani 1 1 d . . .
C22 C 0.3950(4) 0.5462(7) 0.4541(3) 0.049(2) Uani 1 1 d . . .
C23 C 0.3855(4) 0.4449(6) 0.4553(2) 0.0412(19) Uani 1 1 d . . .
C24 C 0.4570(4) 0.6684(5) 0.4939(3) 0.050(2) Uani 1 1 d . . .
H24A H 0.423205 0.699056 0.509340 0.074 Uiso 1 1 calc R U .
H24B H 0.462843 0.707042 0.471800 0.074 Uiso 1 1 calc R U .
H24C H 0.499661 0.664875 0.506940 0.074 Uiso 1 1 calc R U .
C25 C 0.3677(5) 0.6212(8) 0.4273(3) 0.077(3) Uani 1 1 d . . .
H25A H 0.351564 0.678280 0.440623 0.116 Uiso 1 1 calc R U .
H25B H 0.330760 0.592592 0.413534 0.116 Uiso 1 1 calc R U .
H25C H 0.403438 0.640967 0.410663 0.116 Uiso 1 1 calc R U .
C26 C 0.3476(5) 0.3795(9) 0.4276(3) 0.071(3) Uani 1 1 d . . .
H26A H 0.379488 0.335668 0.415713 0.106 Uiso 1 1 calc R U .
H26B H 0.325946 0.420567 0.409352 0.106 Uiso 1 1 calc R U .
H26C H 0.313593 0.341023 0.440279 0.106 Uiso 1 1 calc R U .
C27 C 0.4162(5) 0.3036(6) 0.4965(3) 0.068(3) Uani 1 1 d . . .
H27A H 0.370700 0.286884 0.504228 0.102 Uiso 1 1 calc R U .
H27B H 0.447387 0.292464 0.516597 0.102 Uiso 1 1 calc R U .
H27C H 0.429003 0.262894 0.475882 0.102 Uiso 1 1 calc R U .
C28 C 0.4046(4) 0.5205(6) 0.5883(3) 0.043(2) Uani 1 1 d . . .
H28 H 0.382559 0.464627 0.579022 0.051 Uiso 1 1 calc R U .
C29 C 0.3756(4) 0.5671(5) 0.6165(2) 0.0407(18) Uani 1 1 d . . .
H29 H 0.333829 0.544886 0.625614 0.049 Uiso 1 1 calc R U .
C30 C 0.4076(3) 0.6506(5) 0.6329(2) 0.0368(16) Uani 1 1 d . . .
C31 C 0.4678(4) 0.6824(5) 0.6153(2) 0.0416(18) Uani 1 1 d . . .
H31 H 0.489737 0.739586 0.623475 0.050 Uiso 1 1 calc R U .
C32 C 0.4941(4) 0.6305(5) 0.5864(2) 0.0366(17) Uani 1 1 d . . .
H32 H 0.534823 0.652709 0.576046 0.044 Uiso 1 1 calc R U .
C33 C 0.4198(5) 0.7815(10) 0.6776(4) 0.087(4) Uani 1 1 d . . .
H33A H 0.468087 0.769155 0.677113 0.131 Uiso 1 1 calc R U .
H33B H 0.405467 0.793489 0.702580 0.131 Uiso 1 1 calc R U .
H33C H 0.409566 0.838584 0.662692 0.131 Uiso 1 1 calc R U .
C34 C 0.3208(5) 0.6618(9) 0.6816(3) 0.078(3) Uani 1 1 d . . .
H34A H 0.305699 0.711792 0.698634 0.118 Uiso 1 1 calc R U .
H34B H 0.329764 0.601256 0.694700 0.118 Uiso 1 1 calc R U .
H34C H 0.285839 0.650403 0.663417 0.118 Uiso 1 1 calc R U .
B13 B 0.6046(5) 0.3867(6) 0.5046(3) 0.045(2) Uani 1 1 d . . .
B14 B 0.6148(5) 0.5122(7) 0.4921(3) 0.040(2) Uani 1 1 d . . .
B15 B 0.6333(4) 0.5831(6) 0.5320(3) 0.038(2) Uani 1 1 d . . .
B16 B 0.6344(5) 0.5005(6) 0.5725(4) 0.050(3) Uani 1 1 d . . .
B17 B 0.7027(5) 0.4148(8) 0.5635(3) 0.051(2) Uani 1 1 d . . .
B18 B 0.6847(5) 0.3456(7) 0.5232(3) 0.056(3) Uani 1 1 d . . .
B19 B 0.6832(5) 0.4286(8) 0.4847(3) 0.053(3) Uani 1 1 d . . .
B20 B 0.7006(5) 0.5504(7) 0.5009(3) 0.045(2) Uani 1 1 d . . .
B21 B 0.7134(5) 0.5414(8) 0.5497(3) 0.047(2) Uani 1 1 d . . .
B22 B 0.7438(6) 0.4446(7) 0.5213(3) 0.055(3) Uani 1 1 d . . .
B23 B 0.3200(4) 0.0235(6) 0.1177(2) 0.0261(16) Uani 1 1 d . . .
C35 C 0.2668(3) -0.0234(5) 0.0864(2) 0.0284(15) Uani 1 1 d . . .
C36 C 0.2602(4) 0.0225(6) 0.0523(2) 0.0356(17) Uani 1 1 d . . .
C37 C 0.2227(5) -0.0137(7) 0.0233(3) 0.047(2) Uani 1 1 d . . .
C38 C 0.1905(4) -0.1045(6) 0.0261(2) 0.0418(18) Uani 1 1 d . . .
C39 C 0.1950(3) -0.1541(5) 0.0597(2) 0.0366(17) Uani 1 1 d . . .
C40 C 0.2335(3) -0.1146(5) 0.0882(2) 0.0308(15) Uani 1 1 d . . .
C41 C 0.3955(4) 0.0066(5) 0.0964(3) 0.0309(19) Uani 1 1 d . . .
C42 C 0.4208(4) -0.0895(5) 0.0930(2) 0.0349(17) Uani 1 1 d . . .
C43 C 0.4796(4) -0.1142(5) 0.0741(2) 0.0415(18) Uani 1 1 d . . .
C44 C 0.5175(4) -0.0405(6) 0.0572(3) 0.045(2) Uani 1 1 d . . .
C45 C 0.4944(4) 0.0543(5) 0.0599(3) 0.041(2) Uani 1 1 d . . .
C46 C 0.4349(4) 0.0762(5) 0.0780(2) 0.0310(16) Uani 1 1 d . . .
C47 C 0.3046(4) 0.1431(5) 0.1266(2) 0.0333(15) Uani 1 1 d . . .
C48 C 0.2445(4) 0.1939(5) 0.1195(2) 0.0356(18) Uani 1 1 d . . .
C49 C 0.2330(4) 0.2912(5) 0.1296(2) 0.0434(19) Uani 1 1 d . . .
C50 C 0.2836(4) 0.3442(5) 0.1472(2) 0.0434(19) Uani 1 1 d . . .
C51 C 0.3444(4) 0.2971(5) 0.1550(2) 0.0435(19) Uani 1 1 d . . .
C52 C 0.3527(4) 0.1991(5) 0.1452(2) 0.0352(16) Uani 1 1 d . . .
C53 C 0.3144(3) -0.0269(5) 0.1584(2) 0.0278(14) Uani 1 1 d . . .
C54 C 0.2513(4) -0.0296(5) 0.1765(2) 0.0320(15) Uani 1 1 d . . .
C55 C 0.2396(4) -0.0645(5) 0.2111(2) 0.0389(17) Uani 1 1 d . . .
C56 C 0.2926(4) -0.1007(6) 0.2313(2) 0.046(2) Uani 1 1 d . . .
C57 C 0.3563(4) -0.1011(6) 0.2160(2) 0.0435(19) Uani 1 1 d . . .
C58 C 0.3662(3) -0.0636(5) 0.1809(2) 0.0347(16) Uani 1 1 d . . .
F1 F 0.2914(2) 0.1118(3) 0.04648(13) 0.0501(11) Uani 1 1 d . . .
F2 F 0.2171(3) 0.0400(5) -0.00848(15) 0.0714(16) Uani 1 1 d . . .
F3 F 0.1564(3) -0.1427(4) -0.00225(14) 0.0649(14) Uani 1 1 d . . .
F4 F 0.1647(2) -0.2424(3) 0.06299(15) 0.0540(12) Uani 1 1 d . . .
F5 F 0.2362(2) -0.1712(3) 0.11899(14) 0.0431(11) Uani 1 1 d . . .
F6 F 0.3851(2) -0.1666(3) 0.10737(14) 0.0460(11) Uani 1 1 d . . .
F7 F 0.5009(3) -0.2087(3) 0.07284(18) 0.0663(15) Uani 1 1 d . . .
F8 F 0.5749(2) -0.0638(4) 0.03924(18) 0.0703(16) Uani 1 1 d . . .
F9 F 0.5295(2) 0.1275(3) 0.04225(15) 0.0562(13) Uani 1 1 d . . .
F10 F 0.4160(2) 0.1732(3) 0.07736(13) 0.0391(10) Uani 1 1 d . . .
F11 F 0.1908(2) 0.1495(3) 0.10175(15) 0.0500(11) Uani 1 1 d . . .
F12 F 0.1720(2) 0.3348(3) 0.12263(17) 0.0640(14) Uani 1 1 d . . .
F13 F 0.2730(3) 0.4387(3) 0.15716(17) 0.0688(15) Uani 1 1 d . . .
F14 F 0.3951(3) 0.3469(3) 0.17239(14) 0.0530(12) Uani 1 1 d . . .
F15 F 0.4135(2) 0.1566(3) 0.15468(12) 0.0398(10) Uani 1 1 d . . .
F16 F 0.1953(2) 0.0060(3) 0.15801(15) 0.0432(13) Uani 1 1 d . . .
F17 F 0.1749(2) -0.0655(4) 0.22548(14) 0.0568(13) Uani 1 1 d . . .
F18 F 0.2817(3) -0.1364(4) 0.26594(14) 0.0727(15) Uani 1 1 d . . .
F19 F 0.4095(3) -0.1357(4) 0.23589(16) 0.0690(15) Uani 1 1 d . . .
F20 F 0.4319(2) -0.0632(3) 0.16893(14) 0.0488(11) Uani 1 1 d . . .
B24 B 0.4269(4) 0.4816(6) 0.2851(3) 0.0320(19) Uani 1 1 d . . .
C59 C 0.4422(3) 0.3625(5) 0.27552(19) 0.0304(15) Uani 1 1 d . . .
C60 C 0.5027(4) 0.3112(5) 0.2816(2) 0.0360(18) Uani 1 1 d . . .
C61 C 0.5133(4) 0.2140(5) 0.2701(2) 0.0439(19) Uani 1 1 d . . .
C62 C 0.4624(5) 0.1631(5) 0.2528(2) 0.047(2) Uani 1 1 d . . .
C63 C 0.4017(4) 0.2097(5) 0.2461(2) 0.0384(17) Uani 1 1 d . . .
C64 C 0.3933(3) 0.3064(5) 0.25590(19) 0.0316(15) Uani 1 1 d . . .
C65 C 0.4354(3) 0.5333(5) 0.2433(2) 0.0301(15) Uani 1 1 d . . .
C66 C 0.4981(4) 0.5350(5) 0.2263(2) 0.0376(17) Uani 1 1 d . . .
C67 C 0.5097(4) 0.5702(5) 0.1911(2) 0.0412(18) Uani 1 1 d . . .
C68 C 0.4576(5) 0.6075(6) 0.1707(2) 0.051(2) Uani 1 1 d . . .
C69 C 0.3923(5) 0.6076(6) 0.1867(2) 0.048(2) Uani 1 1 d . . .
C70 C 0.3819(4) 0.5711(5) 0.2211(2) 0.0375(17) Uani 1 1 d . . .
C71 C 0.3531(4) 0.5015(4) 0.3051(3) 0.0294(19) Uani 1 1 d . . .
C72 C 0.3300(4) 0.5983(5) 0.3101(2) 0.0351(17) Uani 1 1 d . . .
C73 C 0.2723(4) 0.6252(5) 0.3288(3) 0.047(2) Uani 1 1 d . . .
C74 C 0.2316(4) 0.5527(6) 0.3447(3) 0.044(2) Uani 1 1 d . . .
C75 C 0.2517(4) 0.4553(5) 0.3418(2) 0.0378(18) Uani 1 1 d . . .
C76 C 0.3121(4) 0.4320(5) 0.3228(2) 0.0310(16) Uani 1 1 d . . .
C77 C 0.4802(3) 0.5252(5) 0.3161(2) 0.0296(16) Uani 1 1 d . . .
C78 C 0.4878(4) 0.4769(5) 0.3501(2) 0.0323(17) Uani 1 1 d . . .
C79 C 0.5248(4) 0.5096(5) 0.3792(3) 0.0335(19) Uani 1 1 d . . .
C80 C 0.5583(4) 0.5997(5) 0.3767(2) 0.0367(16) Uani 1 1 d . . .
C81 C 0.5533(4) 0.6516(5) 0.3442(2) 0.0378(17) Uani 1 1 d . . .
C82 C 0.5152(3) 0.6144(5) 0.3149(2) 0.0335(15) Uani 1 1 d . . .
F21 F 0.5558(2) 0.3535(3) 0.29918(14) 0.0471(11) Uani 1 1 d . . .
F22 F 0.5739(3) 0.1695(3) 0.27660(15) 0.0600(13) Uani 1 1 d . . .
F23 F 0.4721(3) 0.0671(3) 0.24247(16) 0.0660(15) Uani 1 1 d . . .
F24 F 0.3507(3) 0.1590(3) 0.22878(14) 0.0548(13) Uani 1 1 d . . .
F25 F 0.3331(2) 0.3489(3) 0.24727(12) 0.0404(10) Uani 1 1 d . . .
F26 F 0.5537(3) 0.4973(3) 0.24467(17) 0.0495(14) Uani 1 1 d . . .
F27 F 0.5738(3) 0.5684(4) 0.17690(14) 0.0613(14) Uani 1 1 d . . .
F28 F 0.4673(3) 0.6436(4) 0.13687(15) 0.0753(16) Uani 1 1 d . . .
F29 F 0.3399(3) 0.6453(4) 0.16639(17) 0.0762(17) Uani 1 1 d . . .
F30 F 0.3173(2) 0.5720(3) 0.23329(15) 0.0531(12) Uani 1 1 d . . .
F31 F 0.3668(2) 0.6745(3) 0.29573(15) 0.0478(12) Uani 1 1 d . . .
F32 F 0.2531(3) 0.7216(3) 0.33157(19) 0.0757(18) Uani 1 1 d . . .
F33 F 0.1749(3) 0.5780(4) 0.36372(19) 0.0741(17) Uani 1 1 d . . .
F34 F 0.2155(2) 0.3837(3) 0.35857(15) 0.0588(14) Uani 1 1 d . . .
F35 F 0.3280(2) 0.3349(3) 0.32336(13) 0.0395(10) Uani 1 1 d . . .
F36 F 0.4551(2) 0.3882(3) 0.35475(12) 0.0442(10) Uani 1 1 d . . .
F37 F 0.5300(2) 0.4556(4) 0.41088(13) 0.0548(12) Uani 1 1 d . . .
F38 F 0.5939(2) 0.6359(4) 0.40566(14) 0.0566(13) Uani 1 1 d . . .
F39 F 0.5856(2) 0.7405(3) 0.34114(14) 0.0507(12) Uani 1 1 d . . .
F40 F 0.5137(2) 0.6729(3) 0.28481(14) 0.0427(11) Uani 1 1 d . . .

loop_
_atom_site_aniso_label
_atom_site_aniso_U_11
_atom_site_aniso_U_22
_atom_site_aniso_U_33
_atom_site_aniso_U_23
_atom_site_aniso_U_13
_atom_site_aniso_U_12
B1 0.038(5) 0.025(4) 0.050(6) -0.007(4) 0.017(4) -0.006(3)
C1 0.059(7) 0.028(5) 0.074(8) -0.002(5) 0.020(6) -0.001(4)
H1 0.059(7) 0.028(5) 0.074(8) -0.002(5) 0.020(6) -0.001(4)
N1 0.028(3) 0.026(3) 0.035(3) -0.004(2) 0.000(3) 0.002(2)
N2 0.046(4) 0.028(3) 0.049(4) 0.010(3) 0.013(3) -0.004(3)
N3 0.033(3) 0.033(3) 0.043(4) -0.003(3) 0.008(3) -0.005(2)
N4 0.037(4) 0.067(4) 0.045(4) 0.006(3) -0.006(3) 0.004(3)
C3 0.044(5) 0.033(4) 0.047(6) 0.008(3) 0.014(4) 0.008(3)
C4 0.042(5) 0.043(4) 0.076(7) 0.012(4) 0.033(5) 0.010(3)
C5 0.030(4) 0.028(4) 0.038(5) 0.004(3) 0.002(4) 0.003(3)
C6 0.042(4) 0.056(5) 0.027(4) -0.001(3) -0.010(3) 0.013(4)
C7 0.038(4) 0.053(5) 0.029(4) 0.003(3) 0.008(3) 0.011(3)
C8 0.048(5) 0.027(3) 0.062(6) -0.002(3) 0.001(4) 0.000(3)
C9 0.070(6) 0.059(5) 0.046(5) -0.006(4) 0.009(4) 0.025(4)
C10 0.076(7) 0.071(6) 0.042(5) 0.015(4) 0.010(5) -0.003(5)
C11 0.084(7) 0.026(4) 0.092(8) 0.004(4) 0.028(6) -0.004(4)
C12 0.042(5) 0.041(4) 0.036(5) -0.002(3) 0.002(4) -0.013(3)
C13 0.033(4) 0.051(4) 0.045(5) -0.009(4) -0.002(3) -0.007(3)
C14 0.028(4) 0.049(4) 0.039(4) -0.009(3) 0.008(3) 0.002(3)
C15 0.031(4) 0.035(4) 0.048(5) 0.007(3) -0.003(3) -0.003(3)
C16 0.036(4) 0.038(4) 0.052(5) 0.000(3) 0.001(4) -0.008(3)
C17 0.069(7) 0.098(8) 0.070(7) 0.006(6) -0.032(6) 0.000(6)
C18 0.059(6) 0.103(8) 0.079(8) 0.035(6) -0.011(5) -0.011(6)
B3 0.033(5) 0.047(5) 0.019(5) 0.002(3) 0.003(4) 0.001(3)
B4 0.038(5) 0.048(5) 0.035(5) 0.002(4) 0.002(4) -0.002(4)
B5 0.038(5) 0.072(6) 0.039(6) 0.011(5) -0.005(4) 0.008(5)
B6 0.046(6) 0.069(6) 0.063(7) 0.033(5) 0.024(5) 0.021(5)
B7 0.049(6) 0.073(7) 0.094(10) 0.028(7) 0.034(6) 0.021(5)
B8 0.028(5) 0.069(6) 0.058(7) 0.018(5) 0.021(4) 0.011(4)
B9 0.031(5) 0.072(6) 0.038(6) 0.015(5) 0.004(4) -0.002(4)
B10 0.036(5) 0.106(9) 0.042(6) 0.024(6) 0.006(5) 0.014(5)
B11 0.046(6) 0.111(10) 0.059(8) 0.045(7) 0.017(5) 0.017(6)
B12 0.038(5) 0.096(8) 0.047(6) 0.022(6) 0.004(5) 0.012(5)
B2 0.038(5) 0.029(4) 0.043(5) -0.007(4) -0.003(4) -0.006(4)
C2 0.040(6) 0.029(5) 0.049(7) 0.006(5) -0.016(5) -0.011(5)
H2 0.040(6) 0.029(5) 0.049(7) 0.006(5) -0.016(5) -0.011(5)
N5 0.027(3) 0.035(3) 0.045(4) 0.002(3) 0.001(3) 0.003(2)
N6 0.032(3) 0.034(3) 0.054(4) -0.008(3) -0.009(3) 0.003(3)
N7 0.031(3) 0.029(3) 0.035(3) -0.004(2) 0.002(3) -0.010(2)
N8 0.040(4) 0.071(4) 0.038(4) -0.007(3) 0.006(3) 0.005(3)
C19 0.029(4) 0.032(3) 0.028(5) -0.004(3) 0.000(3) 0.003(3)
C20 0.038(4) 0.038(4) 0.062(6) -0.002(4) -0.018(4) 0.010(3)
C21 0.034(4) 0.027(3) 0.038(5) -0.003(3) -0.001(4) 0.001(3)
C22 0.024(4) 0.079(6) 0.044(5) 0.018(5) 0.001(4) 0.010(4)
C23 0.031(4) 0.059(5) 0.034(4) -0.011(4) -0.002(3) -0.009(3)
C24 0.047(5) 0.032(4) 0.070(6) 0.011(4) -0.003(4) 0.009(3)
C25 0.063(6) 0.093(8) 0.076(8) 0.038(6) -0.022(5) 0.004(5)
C26 0.053(5) 0.113(8) 0.046(6) -0.029(5) -0.011(4) -0.016(5)
C27 0.074(6) 0.036(4) 0.094(8) -0.005(4) -0.028(6) -0.014(4)
C28 0.029(4) 0.043(4) 0.057(6) 0.004(4) -0.004(4) -0.017(3)
C29 0.032(4) 0.048(4) 0.042(5) 0.005(4) 0.008(3) -0.005(3)
C30 0.029(4) 0.048(4) 0.034(4) 0.004(3) 0.000(3) 0.006(3)
C31 0.030(4) 0.043(4) 0.052(5) -0.013(4) 0.001(3) -0.007(3)
C32 0.029(4) 0.034(4) 0.048(5) -0.005(3) 0.010(3) -0.010(3)
C33 0.057(6) 0.129(9) 0.076(8) -0.056(7) 0.005(5) 0.012(6)
C34 0.062(6) 0.105(8) 0.068(7) -0.001(6) 0.037(6) 0.007(6)
B13 0.050(5) 0.031(4) 0.056(6) -0.016(4) -0.002(4) 0.011(4)
B14 0.042(5) 0.045(5) 0.034(5) 0.000(4) 0.000(4) 0.004(4)
B15 0.031(4) 0.040(4) 0.045(6) -0.004(4) 0.004(4) -0.007(3)
B16 0.031(5) 0.041(5) 0.076(9) -0.006(4) -0.014(6) -0.005(3)
B17 0.037(5) 0.066(6) 0.050(6) -0.002(5) -0.011(5) 0.001(4)
B18 0.048(6) 0.054(6) 0.066(7) -0.017(5) -0.015(5) 0.013(4)
B19 0.041(5) 0.071(6) 0.049(6) -0.019(5) 0.001(5) 0.017(4)
B20 0.034(5) 0.056(5) 0.044(6) -0.005(4) 0.008(4) 0.004(4)
B21 0.036(5) 0.062(6) 0.043(6) -0.014(5) -0.006(4) -0.001(4)
B22 0.050(6) 0.057(6) 0.059(7) -0.017(5) -0.002(5) 0.013(5)
B23 0.022(4) 0.029(3) 0.028(5) -0.002(3) 0.004(3) 0.003(3)
C35 0.023(3) 0.036(3) 0.026(4) 0.000(3) 0.006(3) -0.002(3)
C36 0.025(4) 0.049(4) 0.032(5) 0.007(4) -0.001(3) -0.003(3)
C37 0.035(5) 0.084(6) 0.023(5) 0.009(4) -0.002(4) -0.005(4)
C38 0.027(4) 0.065(5) 0.033(4) -0.012(4) -0.002(3) -0.001(3)
C39 0.024(3) 0.041(4) 0.045(5) -0.012(3) 0.006(3) -0.003(3)
C40 0.027(3) 0.034(3) 0.031(4) 0.001(3) 0.002(3) -0.001(3)
C41 0.027(5) 0.030(4) 0.035(5) -0.001(3) 0.001(4) -0.006(3)
C42 0.036(4) 0.027(3) 0.041(5) -0.001(3) 0.004(3) -0.002(3)
C43 0.035(4) 0.032(4) 0.058(5) -0.010(3) 0.009(4) 0.001(3)
C44 0.034(4) 0.048(5) 0.054(6) -0.006(4) 0.014(4) 0.000(3)
C45 0.031(4) 0.040(4) 0.052(5) 0.001(4) 0.007(4) -0.011(3)
C46 0.035(4) 0.026(3) 0.031(4) -0.002(3) 0.000(3) -0.004(3)
C47 0.032(4) 0.031(3) 0.036(4) 0.009(3) 0.003(3) -0.001(3)
C48 0.034(4) 0.034(4) 0.039(5) 0.006(3) 0.001(3) 0.006(3)
C49 0.047(5) 0.039(4) 0.044(5) 0.011(3) 0.009(4) 0.017(3)
C50 0.057(5) 0.025(3) 0.048(5) -0.001(3) 0.015(4) 0.008(3)
C51 0.053(5) 0.031(4) 0.046(5) 0.000(3) 0.010(4) -0.008(3)
C52 0.041(4) 0.029(3) 0.036(4) 0.002(3) 0.001(3) 0.003(3)
C53 0.031(4) 0.026(3) 0.027(4) -0.002(3) 0.000(3) -0.005(3)
C54 0.031(4) 0.030(3) 0.035(4) -0.002(3) 0.000(3) 0.001(3)
C55 0.037(4) 0.041(4) 0.039(4) -0.007(3) 0.005(4) -0.007(3)
C56 0.062(6) 0.047(4) 0.030(4) 0.007(3) 0.002(4) -0.010(4)
C57 0.046(5) 0.041(4) 0.044(5) 0.014(4) -0.007(4) -0.004(3)
C58 0.030(4) 0.036(4) 0.039(4) 0.000(3) -0.004(3) 0.000(3)
F1 0.049(3) 0.057(3) 0.044(3) 0.016(2) 0.000(2) -0.017(2)
F2 0.055(3) 0.121(5) 0.039(3) 0.022(3) -0.008(2) -0.024(3)
F3 0.051(3) 0.104(4) 0.039(3) -0.014(3) -0.010(2) -0.017(3)
F4 0.042(3) 0.046(2) 0.074(4) -0.011(2) -0.003(2) -0.012(2)
F5 0.050(3) 0.038(2) 0.042(3) 0.006(2) -0.003(2) -0.0097(19)
F6 0.043(2) 0.0267(19) 0.068(3) 0.0022(19) 0.015(2) -0.0032(17)
F7 0.058(3) 0.037(2) 0.103(4) -0.011(3) 0.028(3) 0.009(2)
F8 0.043(3) 0.066(3) 0.102(5) -0.012(3) 0.039(3) -0.001(2)
F9 0.041(3) 0.056(3) 0.071(3) 0.005(2) 0.024(2) -0.015(2)
F10 0.040(2) 0.0283(19) 0.049(3) 0.0068(18) 0.007(2) -0.0054(16)
F11 0.034(2) 0.050(2) 0.066(3) 0.006(2) -0.002(2) 0.0057(19)
F12 0.053(3) 0.050(3) 0.089(4) 0.012(3) 0.010(3) 0.028(2)
F13 0.093(4) 0.033(2) 0.079(4) -0.006(2) 0.014(3) 0.020(2)
F14 0.068(3) 0.040(2) 0.050(3) -0.013(2) 0.004(3) -0.011(2)
F15 0.039(2) 0.038(2) 0.043(3) -0.0015(18) -0.0062(19) 0.0007(17)
F16 0.028(3) 0.058(3) 0.043(4) 0.004(2) 0.002(3) 0.0039(17)
F17 0.050(3) 0.075(3) 0.045(3) -0.003(2) 0.020(2) -0.011(2)
F18 0.091(4) 0.093(4) 0.034(3) 0.019(3) 0.000(3) -0.016(3)
F19 0.059(3) 0.081(3) 0.066(4) 0.032(3) -0.022(3) -0.002(3)
F20 0.031(2) 0.064(3) 0.051(3) 0.010(2) -0.004(2) 0.0036(19)
B24 0.034(4) 0.028(4) 0.035(5) 0.006(4) -0.001(4) -0.006(3)
C59 0.032(4) 0.033(3) 0.026(4) -0.004(3) 0.004(3) 0.003(3)
C60 0.034(4) 0.037(4) 0.036(5) -0.001(3) 0.004(3) 0.000(3)
C61 0.052(5) 0.040(4) 0.040(4) 0.011(4) 0.012(4) 0.020(4)
C62 0.075(6) 0.031(4) 0.034(4) -0.007(3) 0.017(4) 0.001(4)
C63 0.052(5) 0.036(4) 0.028(4) -0.003(3) 0.005(3) -0.005(3)
C64 0.036(4) 0.036(4) 0.023(3) 0.001(3) 0.005(3) -0.002(3)
C65 0.031(4) 0.028(3) 0.032(4) 0.000(3) -0.003(3) -0.002(3)
C66 0.038(4) 0.039(4) 0.036(4) -0.004(4) -0.008(3) -0.002(3)
C67 0.049(5) 0.044(4) 0.030(4) -0.003(3) 0.010(4) -0.013(3)
C68 0.072(6) 0.050(5) 0.031(4) 0.006(4) -0.005(4) -0.021(4)
C69 0.057(5) 0.043(4) 0.045(5) 0.011(4) -0.019(4) -0.004(4)
C70 0.035(4) 0.036(4) 0.041(5) 0.000(3) -0.001(3) -0.004(3)
C71 0.028(5) 0.024(4) 0.035(5) 0.000(3) -0.006(4) -0.003(2)
C72 0.038(4) 0.029(4) 0.038(5) 0.004(3) 0.003(3) -0.006(3)
C73 0.051(5) 0.028(4) 0.062(6) -0.003(4) 0.007(4) 0.001(3)
C74 0.030(4) 0.054(5) 0.049(5) -0.003(4) 0.013(4) 0.001(3)
C75 0.037(4) 0.038(4) 0.038(5) 0.007(3) 0.009(4) -0.006(3)
C76 0.033(4) 0.026(3) 0.034(4) 0.000(3) -0.006(3) -0.001(3)
C77 0.023(4) 0.028(3) 0.037(5) -0.003(3) 0.001(3) 0.000(3)
C78 0.027(4) 0.032(3) 0.038(5) 0.000(3) 0.011(3) -0.007(3)
C79 0.027(4) 0.045(4) 0.028(5) 0.003(3) 0.009(4) -0.004(3)
C80 0.033(4) 0.046(4) 0.032(4) -0.008(3) -0.002(3) -0.006(3)
C81 0.028(4) 0.038(4) 0.047(5) -0.010(3) 0.002(3) -0.009(3)
C82 0.032(4) 0.035(4) 0.034(4) 0.002(3) 0.005(3) 0.003(3)
F21 0.037(2) 0.051(2) 0.054(3) -0.002(2) -0.005(2) 0.0117(19)
F22 0.060(3) 0.054(3) 0.066(3) 0.002(2) 0.014(3) 0.030(2)
F23 0.101(4) 0.031(2) 0.066(4) -0.008(2) 0.015(3) 0.013(2)
F24 0.073(3) 0.042(2) 0.049(3) -0.010(2) -0.003(3) -0.015(2)
F25 0.036(2) 0.041(2) 0.044(3) -0.0024(18) -0.0056(19) -0.0011(17)
F26 0.039(3) 0.059(3) 0.050(4) 0.007(2) 0.008(3) 0.0061(19)
F27 0.054(3) 0.087(4) 0.044(3) 0.000(2) 0.022(2) -0.013(2)
F28 0.096(4) 0.093(4) 0.036(3) 0.021(3) 0.003(3) -0.019(3)
F29 0.069(4) 0.089(4) 0.071(4) 0.037(3) -0.026(3) 0.001(3)
F30 0.034(2) 0.063(3) 0.062(3) 0.016(2) -0.006(2) -0.001(2)
F31 0.044(2) 0.0249(19) 0.074(3) 0.001(2) 0.015(2) -0.0039(17)
F32 0.072(3) 0.034(2) 0.122(5) -0.006(3) 0.037(3) 0.012(2)
F33 0.048(3) 0.068(3) 0.106(5) -0.003(3) 0.036(3) 0.004(2)
F34 0.046(3) 0.050(3) 0.081(4) 0.013(2) 0.019(3) -0.011(2)
F35 0.041(2) 0.0267(19) 0.051(3) 0.0053(17) 0.004(2) -0.0033(16)
F36 0.048(3) 0.042(2) 0.043(3) 0.0075(19) -0.004(2) -0.0132(19)
F37 0.059(3) 0.075(3) 0.030(3) 0.012(2) -0.006(2) -0.017(2)
F38 0.053(3) 0.073(3) 0.043(3) -0.010(2) -0.007(2) -0.023(2)
F39 0.046(3) 0.040(2) 0.067(3) -0.001(2) -0.002(2) -0.0187(19)
F40 0.047(3) 0.037(2) 0.044(3) 0.010(2) -0.003(2) -0.0109(18)

loop_
_atom_type_symbol
_atom_type_description
_atom_type_scat_dispersion_real
_atom_type_scat_dispersion_imag
_atom_type_scat_source
C C 0.0033 0.0016 'International Tables Vol C Tables 4.2.6.8 and 6.1.1.4'
H H 0.0000 0.0000 'International Tables Vol C Tables 4.2.6.8 and 6.1.1.4'
B B 0.0013 0.0007 'International Tables Vol C Tables 4.2.6.8 and 6.1.1.4'
N N 0.0061 0.0033 'International Tables Vol C Tables 4.2.6.8 and 6.1.1.4'
F F 0.0171 0.0103 'International Tables Vol C Tables 4.2.6.8 and 6.1.1.4'

loop_
_geom_angle_atom_site_label_1
_geom_angle_atom_site_label_2
_geom_angle_atom_site_label_3
_geom_angle
C1 B1 N3 103.2(9)
C1 B1 C5 108.0(8)
N3 B1 C5 109.4(6)
C1 B1 C3 107.3(8)
N3 B1 C3 116.4(7)
C5 B1 C3 111.9(8)
C5 N1 C6 111.2(6)
C5 N1 C8 124.6(7)
C6 N1 C8 124.2(6)
C5 N2 C7 110.0(6)
C5 N2 C11 128.6(7)
C7 N2 C11 121.4(7)
C16 N3 C12 116.9(7)
C16 N3 B1 126.6(6)
C12 N3 B1 116.5(6)
C14 N4 C18 121.0(7)
C14 N4 C17 122.4(8)
C18 N4 C17 116.5(8)
B1 C3 C4 111.2(7)
B1 C3 B6 111.2(7)
C4 C3 B6 60.2(6)
B1 C3 B5 125.7(8)
C4 C3 B5 108.9(7)
B6 C3 B5 61.9(7)
B1 C3 B4 132.9(6)
C4 C3 B4 107.5(6)
B6 C3 B4 110.7(8)
B5 C3 B4 61.1(6)
B1 C3 B3 119.6(8)
C4 C3 B3 60.0(5)
B6 C3 B3 111.1(6)
B5 C3 B3 111.6(7)
B4 C3 B3 61.1(5)
C3 C4 B7 112.2(8)
C3 C4 B3 61.0(5)
B7 C4 B3 113.6(7)
C3 C4 B6 60.7(6)
B7 C4 B6 63.5(7)
B3 C4 B6 112.4(7)
C3 C4 B8 112.2(7)
B7 C4 B8 61.8(6)
B3 C4 B8 63.0(5)
B6 C4 B8 114.0(8)
N1 C5 N2 105.3(7)
N1 C5 B1 128.4(6)
N2 C5 B1 126.1(6)
C7 C6 N1 105.8(7)
C7 C6 C9 132.9(9)
N1 C6 C9 121.3(7)
C6 C7 N2 107.8(7)
C6 C7 C10 128.7(8)
N2 C7 C10 123.5(8)
N3 C12 C13 123.6(7)
C12 C13 C14 120.8(7)
N4 C14 C13 123.1(7)
N4 C14 C15 122.4(7)
C13 C14 C15 114.5(7)
C16 C15 C14 120.9(7)
N3 C16 C15 123.1(7)
C4 B3 C3 59.0(5)
C4 B3 B4 105.4(7)
C3 B3 B4 59.4(5)
C4 B3 B9 104.7(7)
C3 B3 B9 107.0(7)
B4 B3 B9 60.2(6)
C4 B3 B8 59.1(5)
C3 B3 B8 107.4(6)
B4 B3 B8 107.5(7)
B9 B3 B8 58.9(6)
C3 B4 B5 59.4(6)
C3 B4 B3 59.5(5)
B5 B4 B3 108.9(7)
C3 B4 B9 107.0(7)
B5 B4 B9 109.7(7)
B3 B4 B9 60.3(6)
C3 B4 B10 107.9(7)
B5 B4 B10 61.2(6)
B3 B4 B10 109.7(7)
B9 B4 B10 61.0(6)
C3 B5 B4 59.5(5)
C3 B5 B6 58.9(6)
B4 B5 B6 107.1(8)
C3 B5 B10 107.1(8)
B4 B5 B10 60.2(6)
B6 B5 B10 107.7(7)
C3 B5 B11 106.6(8)
B4 B5 B11 107.6(7)
B6 B5 B11 60.0(7)
B10 B5 B11 59.8(6)
C4 B6 C3 59.1(5)
C4 B6 B5 106.0(7)
C3 B6 B5 59.2(6)
C4 B6 B11 105.8(7)
C3 B6 B11 107.6(8)
B5 B6 B11 61.0(7)
C4 B6 B7 57.8(7)
C3 B6 B7 106.3(7)
B5 B6 B7 108.5(8)
B11 B6 B7 60.5(7)
C4 B7 B12 106.0(7)
C4 B7 B8 60.1(6)
B12 B7 B8 60.6(6)
C4 B7 B6 58.7(6)
B12 B7 B6 107.1(8)
B8 B7 B6 108.7(7)
C4 B7 B11 105.8(7)
B12 B7 B11 59.9(7)
B8 B7 B11 109.3(8)
B6 B7 B11 59.6(7)
C4 B8 B9 104.4(6)
C4 B8 B7 58.1(6)
B9 B8 B7 107.9(9)
C4 B8 B12 103.8(8)
B9 B8 B12 60.2(7)
B7 B8 B12 59.6(7)
C4 B8 B3 57.9(5)
B9 B8 B3 59.8(5)
B7 B8 B3 106.3(7)
B12 B8 B3 106.9(7)
B8 B9 B4 108.8(6)
B8 B9 B12 60.4(7)
B4 B9 B12 106.8(7)
B8 B9 B3 61.3(5)
B4 B9 B3 59.5(5)
B12 B9 B3 108.2(7)
B8 B9 B10 109.1(8)
B4 B9 B10 59.8(6)
B12 B9 B10 59.5(6)
B3 B9 B10 108.1(7)
B12 B10 B4 106.2(8)
B12 B10 B11 59.7(7)
B4 B10 B11 106.7(8)
B12 B10 B5 107.0(8)
B4 B10 B5 58.6(5)
B11 B10 B5 60.3(6)
B12 B10 B9 59.4(6)
B4 B10 B9 59.2(6)
B11 B10 B9 107.1(9)
B5 B10 B9 106.2(8)
B12 B11 B6 106.4(9)
B12 B11 B10 59.5(7)
B6 B11 B10 107.0(7)
B12 B11 B7 58.8(7)
B6 B11 B7 59.9(7)
B10 B11 B7 106.6(8)
B12 B11 B5 106.6(7)
B6 B11 B5 59.0(6)
B10 B11 B5 60.0(6)
B7 B11 B5 106.5(9)
B7 B12 B9 107.4(8)
B7 B12 B8 59.8(7)
B9 B12 B8 59.4(6)
B7 B12 B10 109.7(7)
B9 B12 B10 61.1(6)
B8 B12 B10 109.7(7)
B7 B12 B11 61.4(8)
B9 B12 B11 109.4(7)
B8 B12 B11 109.9(8)
B10 B12 B11 60.8(7)
C2 B2 N7 100.3(8)
C2 B2 C21 109.0(7)
N7 B2 C21 109.0(6)
C2 B2 C19 109.7(8)
N7 B2 C19 115.3(6)
C21 B2 C19 112.7(7)
C21 N5 C22 111.4(7)
C21 N5 C24 124.5(7)
C22 N5 C24 124.0(7)
C21 N6 C23 111.0(7)
C21 N6 C27 127.1(7)
C23 N6 C27 121.9(7)
C32 N7 C28 114.9(6)
C32 N7 B2 128.1(6)
C28 N7 B2 116.6(6)
C30 N8 C33 119.2(7)
C30 N8 C34 121.7(8)
C33 N8 C34 119.1(8)
B2 C19 C20 111.0(6)
B2 C19 B15 133.0(6)
C20 C19 B15 108.6(6)
B2 C19 B14 124.4(7)
C20 C19 B14 107.9(6)
B15 C19 B14 62.6(5)
B2 C19 B13 108.5(6)
C20 C19 B13 60.2(5)
B15 C19 B13 112.5(6)
B14 C19 B13 61.0(5)
B2 C19 B16 118.6(7)
C20 C19 B16 59.7(5)
B15 C19 B16 63.7(6)
B14 C19 B16 114.8(7)
B13 C19 B16 112.8(6)
C19 C20 B17 112.5(6)
C19 C20 B18 112.4(7)
B17 C20 B18 62.7(6)
C19 C20 B16 62.9(5)
B17 C20 B16 63.3(6)
B18 C20 B16 116.4(7)
C19 C20 B13 62.0(5)
B17 C20 B13 115.4(8)
B18 C20 B13 63.0(6)
B16 C20 B13 117.1(7)
N6 C21 N5 105.1(8)
N6 C21 B2 125.9(7)
N5 C21 B2 129.0(7)
N5 C22 C23 105.2(7)
N5 C22 C25 124.9(9)
C23 C22 C25 129.8(9)
N6 C23 C22 107.3(6)
N6 C23 C26 124.7(8)
C22 C23 C26 128.0(8)
C29 C28 N7 124.9(7)
C28 C29 C30 120.5(7)
N8 C30 C31 121.7(7)
N8 C30 C29 123.2(7)
C31 C30 C29 115.1(7)
C32 C31 C30 120.6(7)
N7 C32 C31 123.8(6)
C20 B13 B14 103.5(6)
C20 B13 C19 57.8(5)
B14 B13 C19 57.9(5)
C20 B13 B19 103.4(7)
B14 B13 B19 59.8(6)
C19 B13 B19 104.4(6)
C20 B13 B18 57.7(6)
B14 B13 B18 107.1(7)
C19 B13 B18 104.7(7)
B19 B13 B18 59.8(6)
C19 B14 B13 61.1(5)
C19 B14 B15 58.6(5)
B13 B14 B15 109.3(7)
C19 B14 B19 107.8(7)
B13 B14 B19 60.9(6)
B15 B14 B19 108.1(7)
C19 B14 B20 106.8(7)
B13 B14 B20 109.7(7)
B15 B14 B20 60.4(5)
B19 B14 B20 59.9(6)
C19 B15 B14 58.8(5)
C19 B15 B21 106.8(6)
B14 B15 B21 107.7(6)
C19 B15 B20 107.0(6)
B14 B15 B20 60.3(6)
B21 B15 B20 60.1(6)
C19 B15 B16 60.3(5)
B14 B15 B16 109.1(6)
B21 B15 B16 60.8(6)
B20 B15 B16 110.1(7)
C20 B16 C19 57.4(5)
C20 B16 B17 57.3(5)
C19 B16 B17 103.4(8)
C20 B16 B21 101.2(8)
C19 B16 B21 101.3(8)
B17 B16 B21 59.0(6)
C20 B16 B15 100.7(8)
C19 B16 B15 55.9(6)
B17 B16 B15 104.6(8)
B21 B16 B15 58.1(6)
C20 B17 B18 58.9(6)
C20 B17 B22 105.0(8)
B18 B17 B22 59.9(6)
C20 B17 B21 104.8(7)
B18 B17 B21 107.3(8)
B22 B17 B21 59.4(6)
C20 B17 B16 59.5(5)
B18 B17 B16 110.0(7)
B22 B17 B16 110.4(8)
B21 B17 B16 61.6(6)
C20 B18 B17 58.3(6)
C20 B18 B22 104.8(7)
B17 B18 B22 60.2(6)
C20 B18 B19 104.9(7)
B17 B18 B19 108.5(7)
B22 B18 B19 60.5(6)
C20 B18 B13 59.3(5)
B17 B18 B13 108.7(7)
B22 B18 B13 108.9(7)
B19 B18 B13 60.0(6)
B14 B19 B20 60.5(5)
B14 B19 B18 107.1(7)
B20 B19 B18 108.5(8)
B14 B19 B22 108.3(7)
B20 B19 B22 61.1(6)
B18 B19 B22 59.2(6)
B14 B19 B13 59.3(5)
B20 B19 B13 108.9(6)
B18 B19 B13 60.2(6)
B22 B19 B13 108.1(8)
B19 B20 B14 59.6(5)
B19 B20 B15 107.1(6)
B14 B20 B15 59.3(5)
B19 B20 B21 106.9(8)
B14 B20 B21 106.8(7)
B15 B20 B21 59.9(5)
B19 B20 B22 59.8(6)
B14 B20 B22 106.5(7)
B15 B20 B22 106.4(7)
B21 B20 B22 58.7(6)
B22 B21 B15 108.5(7)
B22 B21 B17 59.8(6)
B15 B21 B17 107.3(6)
B22 B21 B20 61.3(6)
B15 B21 B20 60.0(5)
B17 B21 B20 108.8(7)
B22 B21 B16 108.9(7)
B15 B21 B16 61.1(6)
B17 B21 B16 59.4(6)
B20 B21 B16 110.2(7)
B21 B22 B18 108.3(8)
B21 B22 B17 60.7(6)
B18 B22 B17 59.9(7)
B21 B22 B19 107.3(7)
B18 B22 B19 60.3(6)
B17 B22 B19 108.0(7)
B21 B22 B20 60.0(6)
B18 B22 B20 107.7(7)
B17 B22 B20 108.4(7)
B19 B22 B20 59.0(6)
C53 B23 C35 114.6(6)
C53 B23 C47 102.6(6)
C35 B23 C47 112.6(6)
C53 B23 C41 114.7(6)
C35 B23 C41 100.7(6)
C47 B23 C41 112.2(6)
C36 C35 C40 112.9(7)
C36 C35 B23 119.7(6)
C40 C35 B23 126.7(6)
F1 C36 C37 115.8(7)
F1 C36 C35 119.2(7)
C37 C36 C35 125.0(7)
F2 C37 C36 120.0(8)
F2 C37 C38 119.8(8)
C36 C37 C38 120.2(8)
F3 C38 C37 121.1(8)
F3 C38 C39 121.4(7)
C37 C38 C39 117.6(7)
F4 C39 C40 121.2(7)
F4 C39 C38 118.6(7)
C40 C39 C38 120.0(6)
F5 C40 C39 114.8(6)
F5 C40 C35 121.1(6)
C39 C40 C35 124.1(7)
C46 C41 C42 112.9(7)
C46 C41 B23 128.2(6)
C42 C41 B23 118.7(6)
F6 C42 C43 115.9(6)
F6 C42 C41 119.6(6)
C43 C42 C41 124.4(7)
F7 C43 C42 120.4(7)
F7 C43 C44 119.9(7)
C42 C43 C44 119.7(6)
F8 C44 C45 122.4(8)
F8 C44 C43 119.9(7)
C45 C44 C43 117.6(7)
C44 C45 F9 118.6(7)
C44 C45 C46 121.4(7)
F9 C45 C46 119.9(6)
F10 C46 C45 115.6(6)
F10 C46 C41 120.5(6)
C45 C46 C41 124.0(6)
C52 C47 C48 113.6(6)
C52 C47 B23 119.8(6)
C48 C47 B23 126.4(6)
F11 C48 C49 114.4(6)
F11 C48 C47 121.6(6)
C49 C48 C47 123.9(7)
F12 C49 C50 119.7(6)
F12 C49 C48 120.5(7)
C50 C49 C48 119.9(7)
F13 C50 C49 120.4(7)
F13 C50 C51 121.1(8)
C49 C50 C51 118.5(6)
F14 C51 C52 120.5(7)
F14 C51 C50 120.1(6)
C52 C51 C50 119.4(7)
F15 C52 C51 116.2(6)
F15 C52 C47 119.2(6)
C51 C52 C47 124.6(7)
C58 C53 C54 111.1(6)
C58 C53 B23 129.1(6)
C54 C53 B23 119.6(6)
C55 C54 F16 115.8(6)
C55 C54 C53 126.2(7)
F16 C54 C53 118.0(6)
C54 C55 C56 119.4(7)
C54 C55 F17 120.8(7)
C56 C55 F17 119.8(7)
F18 C56 C55 120.2(8)
F18 C56 C57 121.1(8)
C55 C56 C57 118.7(7)
F19 C57 C56 119.3(7)
F19 C57 C58 120.6(7)
C56 C57 C58 120.1(7)
F20 C58 C57 115.4(6)
F20 C58 C53 120.0(7)
C57 C58 C53 124.6(7)
C71 B24 C77 101.5(6)
C71 B24 C59 114.1(6)
C77 B24 C59 111.8(6)
C71 B24 C65 114.8(6)
C77 B24 C65 113.9(6)
C59 B24 C65 101.3(6)
C60 C59 C64 113.1(6)
C60 C59 B24 126.8(6)
C64 C59 B24 119.8(6)
F21 C60 C59 121.5(6)
F21 C60 C61 115.3(7)
C59 C60 C61 123.3(7)
F22 C61 C62 120.0(7)
F22 C61 C60 119.8(8)
C62 C61 C60 120.3(7)
F23 C62 C61 120.3(8)
F23 C62 C63 120.7(8)
C61 C62 C63 119.0(6)
C64 C63 F24 120.8(7)
C64 C63 C62 120.0(7)
F24 C63 C62 119.2(6)
F25 C64 C63 117.0(6)
F25 C64 C59 118.8(6)
C63 C64 C59 124.2(6)
C66 C65 C70 113.7(7)
C66 C65 B24 120.0(6)
C70 C65 B24 126.1(6)
F26 C66 C65 119.1(7)
F26 C66 C67 116.4(7)
C65 C66 C67 124.5(7)
C68 C67 F27 119.8(7)
C68 C67 C66 120.4(8)
F27 C67 C66 119.7(7)
F28 C68 C67 121.9(9)
F28 C68 C69 120.5(8)
C67 C68 C69 117.6(8)
C70 C69 F29 121.2(8)
C70 C69 C68 120.9(8)
F29 C69 C68 117.8(8)
F30 C70 C69 116.1(7)
F30 C70 C65 121.0(7)
C69 C70 C65 122.8(7)
C76 C71 C72 112.6(7)
C76 C71 B24 127.1(6)
C72 C71 B24 119.8(6)
F31 C72 C73 115.3(6)
F31 C72 C71 119.1(7)
C73 C72 C71 125.6(7)
F32 C73 C72 121.4(7)
F32 C73 C74 118.9(7)
C72 C73 C74 119.6(6)
F33 C74 C75 121.0(7)
F33 C74 C73 120.5(7)
C75 C74 C73 118.5(7)
F34 C75 C74 120.1(7)
F34 C75 C76 120.4(6)
C74 C75 C76 119.5(7)
F35 C76 C71 121.9(7)
F35 C76 C75 113.9(6)
C71 C76 C75 124.2(6)
C82 C77 C78 112.2(7)
C82 C77 B24 127.2(7)
C78 C77 B24 120.2(6)
C79 C78 F36 116.1(7)
C79 C78 C77 126.2(7)
F36 C78 C77 117.7(7)
C78 C79 F37 121.4(6)
C78 C79 C80 119.2(8)
F37 C79 C80 119.4(8)
F38 C80 C81 121.2(6)
F38 C80 C79 120.6(7)
C81 C80 C79 118.2(7)
F39 C81 C80 119.1(7)
F39 C81 C82 120.3(7)
C80 C81 C82 120.6(6)
F40 C82 C77 121.6(7)
F40 C82 C81 114.8(6)
C77 C82 C81 123.6(7)

loop_
_geom_bond_atom_site_label_1
_geom_bond_atom_site_label_2
_geom_bond_distance
B1 C1 1.347(13)
B1 N3 1.581(13)
B1 C5 1.650(13)
B1 C3 1.660(14)
N1 C5 1.349(9)
N1 C6 1.404(11)
N1 C8 1.449(9)
N2 C5 1.358(10)
N2 C7 1.397(11)
N2 C11 1.481(9)
N3 C16 1.334(9)
N3 C12 1.347(10)
N4 C14 1.345(11)
N4 C18 1.443(12)
N4 C17 1.450(12)
C3 C4 1.693(11)
C3 B6 1.720(13)
C3 B5 1.725(15)
C3 B4 1.727(12)
C3 B3 1.728(14)
C4 B7 1.696(17)
C4 B3 1.711(12)
C4 B6 1.712(15)
C4 B8 1.733(12)
C6 C7 1.344(11)
C6 C9 1.486(11)
C7 C10 1.513(12)
C12 C13 1.357(12)
C13 C14 1.406(11)
C14 C15 1.417(10)
C15 C16 1.368(11)
B3 B4 1.757(13)
B3 B9 1.772(14)
B3 B8 1.799(13)
B4 B5 1.754(14)
B4 B9 1.771(13)
B4 B10 1.783(14)
B5 B6 1.771(17)
B5 B10 1.801(15)
B5 B11 1.807(15)
B6 B11 1.789(18)
B6 B7 1.794(14)
B7 B12 1.758(17)
B7 B8 1.761(17)
B7 B11 1.80(2)
B8 B9 1.757(16)
B8 B12 1.774(17)
B9 B12 1.772(14)
B9 B10 1.803(16)
B10 B12 1.774(17)
B10 B11 1.798(16)
B11 B12 1.778(15)
B2 C2 1.364(14)
B2 N7 1.597(11)
B2 C21 1.636(14)
B2 C19 1.677(12)
N5 C21 1.347(10)
N5 C22 1.362(12)
N5 C24 1.469(10)
N6 C21 1.343(10)
N6 C23 1.347(11)
N6 C27 1.500(10)
N7 C32 1.356(8)
N7 C28 1.367(10)
N8 C30 1.332(10)
N8 C33 1.455(13)
N8 C34 1.474(12)
C19 C20 1.688(10)
C19 B15 1.700(11)
C19 B14 1.705(13)
C19 B13 1.762(11)
C19 B16 1.783(15)
C20 B17 1.691(12)
C20 B18 1.701(14)
C20 B16 1.731(13)
C20 B13 1.731(14)
C22 C23 1.377(12)
C22 C25 1.499(12)
C23 C26 1.527(11)
C28 C29 1.326(12)
C29 C30 1.416(11)
C30 C31 1.406(11)
C31 C32 1.357(11)
B13 B14 1.760(13)
B13 B19 1.790(15)
B13 B18 1.793(14)
B14 B15 1.768(14)
B14 B19 1.770(13)
B14 B20 1.786(14)
B15 B21 1.785(14)
B15 B20 1.787(13)
B15 B16 1.840(16)
B16 B17 1.795(15)
B16 B21 1.836(16)
B17 B18 1.766(15)
B17 B22 1.772(16)
B17 B21 1.788(15)
B18 B22 1.766(16)
B18 B19 1.785(17)
B19 B20 1.775(14)
B19 B22 1.789(16)
B20 B21 1.788(15)
B20 B22 1.813(14)
B21 B22 1.765(13)
B23 C53 1.624(11)
B23 C35 1.663(11)
B23 C47 1.668(10)
B23 C41 1.683(11)
C35 C36 1.387(10)
C35 C40 1.392(10)
C36 F1 1.365(9)
C36 C37 1.369(12)
C37 F2 1.362(11)
C37 C38 1.379(12)
C38 F3 1.328(9)
C38 C39 1.389(11)
C39 F4 1.333(8)
C39 C40 1.383(10)
C40 F5 1.351(8)
C41 C46 1.385(10)
C41 C42 1.391(10)
C42 F6 1.356(8)
C42 C43 1.378(10)
C43 F7 1.341(8)
C43 C44 1.381(11)
C44 F8 1.335(9)
C44 C45 1.359(11)
C45 F9 1.361(8)
C45 C46 1.366(11)
C46 F10 1.358(7)
C47 C52 1.381(10)
C47 C48 1.385(10)
C48 F11 1.368(9)
C48 C49 1.379(10)
C49 F12 1.353(9)
C49 C50 1.377(12)
C50 F13 1.337(8)
C50 C51 1.377(11)
C51 F14 1.352(9)
C51 C52 1.377(10)
C52 F15 1.362(8)
C53 C58 1.391(10)
C53 C54 1.398(10)
C54 C55 1.356(11)
C54 F16 1.371(9)
C55 C56 1.360(11)
C55 F17 1.368(9)
C56 F18 1.360(10)
C56 C57 1.363(12)
C57 F19 1.351(9)
C57 C58 1.378(11)
C58 F20 1.358(8)
B24 C71 1.638(12)
B24 C77 1.640(11)
B24 C59 1.667(10)
B24 C65 1.672(11)
C59 C60 1.388(10)
C59 C64 1.412(10)
C60 F21 1.345(9)
C60 C61 1.389(10)
C61 F22 1.349(9)
C61 C62 1.361(12)
C62 F23 1.359(8)
C62 C63 1.365(12)
C63 C64 1.359(10)
C63 F24 1.362(9)
C64 F25 1.346(8)
C65 C66 1.373(10)
C65 C70 1.414(10)
C66 F26 1.371(9)
C66 C67 1.380(11)
C67 C68 1.353(12)
C67 F27 1.355(9)
C68 F28 1.332(10)
C68 C69 1.402(13)
C69 C70 1.356(12)
C69 F29 1.359(9)
C70 F30 1.338(9)
C71 C76 1.389(11)
C71 C72 1.391(10)
C72 F31 1.357(8)
C72 C73 1.365(11)
C73 F32 1.355(8)
C73 C74 1.386(11)
C74 F33 1.349(9)
C74 C75 1.374(11)
C75 F34 1.341(8)
C75 C76 1.404(11)
C76 F35 1.344(7)
C77 C82 1.384(10)
C77 C78 1.400(11)
C78 C79 1.352(12)
C78 F36 1.365(8)
C79 F37 1.360(10)
C79 C80 1.381(10)
C80 F38 1.351(8)
C80 C81 1.369(11)
C81 F39 1.358(8)
C81 C82 1.391(10)
C82 F40 1.343(9)
